data_4135080
loop_
_publ_author_name
'Hayakawa, Sakiho'
'Matsuo, Kyohei'
'Yamada, Hiroko'
'Fukui, Norihito'
'Shinokubo, Hiroshi'

_publ_section_title
;
 Dinaphthothiepine Bisimide and Its Sulfoxide: Soluble Precursors for
 Perylene Bisimide.
;
_journal_name_full 'Journal of the American Chemical Society'
_journal_paper_doi 10.1021/jacs.0c04096
_journal_year 2020
_chemical_formula_moiety 'C32 H26 N2 O4 S'
_chemical_formula_sum 'C32 H26 N2 O4 S'
_chemical_formula_weight 534.61
_space_group_crystal_system triclinic
_space_group_IT_number 2
_space_group_name_Hall '-P 1'
_space_group_name_H-M_alt 'P -1'
_atom_sites_solution_hydrogens geom
_audit_creation_method SHELXL-2018/3
_cell_angle_alpha 81.134(4)
_cell_angle_beta 86.917(4)
_cell_angle_gamma 85.816(4)
_cell_formula_units_Z 2
_cell_length_a 4.6691(2)
_cell_length_b 14.0872(7)
_cell_length_c 18.8945(10)
_cell_measurement_reflns_used 2735
_cell_measurement_temperature 93(2)
_cell_measurement_theta_max 30.4290
_cell_measurement_theta_min 2.1920
_cell_volume 1223.51(10)
_computing_cell_refinement 'CrysAlisPro 1.171.38.41 (Rigaku OD, 2015)'
_computing_data_collection 'RIGAKU CrystalClear'
_computing_data_reduction 'CrysAlisPro 1.171.38.41 (Rigaku OD, 2015)'
_computing_molecular_graphics 'Yadokari-XG 2009(Wakita Nemoto et al.)'
_computing_publication_material 'Yadokari-XG 2009(Wakita,Nemoto et al.)'
_computing_structure_refinement 'SHELXL-2018/3 (Sheldrick, 2018)'
_computing_structure_solution 'SHELXT 2018/2 (Sheldrick, 2018)'
_diffrn_ambient_temperature 93(2)
_diffrn_detector_area_resol_mean 28.5714
_diffrn_measured_fraction_theta_full 0.985
_diffrn_measured_fraction_theta_max 0.913
_diffrn_measurement_device_type 'Rigaku VariMax Saturn'
_diffrn_measurement_method 'omega scans'
_diffrn_radiation_monochromator Confocal
_diffrn_radiation_source 'rotating-anode X-ray tube'
_diffrn_radiation_type MoK\a
_diffrn_radiation_wavelength 0.71075
_diffrn_reflns_av_R_equivalents 0.0493
_diffrn_reflns_av_unetI/netI 0.1115
_diffrn_reflns_Laue_measured_fraction_full 0.985
_diffrn_reflns_Laue_measured_fraction_max 0.913
_diffrn_reflns_limit_h_max 6
_diffrn_reflns_limit_h_min -6
_diffrn_reflns_limit_k_max 15
_diffrn_reflns_limit_k_min -19
_diffrn_reflns_limit_l_max 26
_diffrn_reflns_limit_l_min -24
_diffrn_reflns_number 11802
_diffrn_reflns_point_group_measured_fraction_full 0.985
_diffrn_reflns_point_group_measured_fraction_max 0.913
_diffrn_reflns_theta_full 25.242
_diffrn_reflns_theta_max 29.995
_diffrn_reflns_theta_min 2.184
_exptl_absorpt_coefficient_mu 0.177
_exptl_absorpt_correction_T_max 1.00000
_exptl_absorpt_correction_T_min 0.82276
_exptl_absorpt_correction_type multi-scan
_exptl_absorpt_process_details
;
CrysAlisPro 1.171.38.41 (Rigaku Oxford Diffraction, 2015)
Empirical absorption correction using spherical harmonics,
 implemented in SCALE3 ABSPACK scaling algorithm.
;
_exptl_crystal_colour yellow
_exptl_crystal_density_diffrn 1.451
_exptl_crystal_description prism
_exptl_crystal_F_000 560
_exptl_crystal_size_max 0.30
_exptl_crystal_size_mid 0.03
_exptl_crystal_size_min 0.01
_refine_diff_density_max 0.449
_refine_diff_density_min -0.414
_refine_diff_density_rms 0.075
_refine_ls_extinction_method none
_refine_ls_goodness_of_fit_ref 1.002
_refine_ls_hydrogen_treatment constr
_refine_ls_matrix_type full
_refine_ls_number_parameters 352
_refine_ls_number_reflns 6534
_refine_ls_number_restraints 0
_refine_ls_restrained_S_all 1.002
_refine_ls_R_factor_all 0.1415
_refine_ls_R_factor_gt 0.0691
_refine_ls_shift/su_max 0.001
_refine_ls_shift/su_mean 0.000
_refine_ls_structure_factor_coef Fsqd
_refine_ls_weighting_details 'w=1/[\s^2^(Fo^2^)+(0.0750P)^2^] where P=(Fo^2^+2Fc^2^)/3'
_refine_ls_weighting_scheme calc
_refine_ls_wR_factor_gt 0.1451
_refine_ls_wR_factor_ref 0.1835
_reflns_Friedel_coverage 0.000
_reflns_number_gt 3560
_reflns_number_total 6534
_reflns_threshold_expression 'I > 2\s(I)'
_cod_data_source_file ja0c04096_si_002.cif
_cod_data_source_block 190918NF_a
_cod_database_code 4135080
_shelx_shelxl_version_number 2018/3
_shelx_space_group_comment
;
The symmetry employed for this shelxl refinement is uniquely defined
by the following loop, which should always be used as a source of
symmetry information in preference to the above space-group names.
They are only intended as comments.
;

loop_
_space_group_symop_operation_xyz
'x, y, z'
'-x, -y, -z'

loop_
_atom_site_label
_atom_site_type_symbol
_atom_site_fract_x
_atom_site_fract_y
_atom_site_fract_z
_atom_site_U_iso_or_equiv
_atom_site_adp_type
_atom_site_occupancy
_atom_site_site_symmetry_order
_atom_site_calc_flag
_atom_site_refinement_flags_posn
_atom_site_refinement_flags_adp
_atom_site_refinement_flags_occupancy
_atom_site_disorder_assembly
_atom_site_disorder_group
C1 C 0.3832(6) 0.8074(2) 0.63464(15) 0.0248(6) Uani 1 1 d . . . . .
C2 C 0.5455(6) 0.8853(2) 0.61416(17) 0.0297(7) Uani 1 1 d . . . . .
H1 H 0.555748 0.930042 0.645196 0.036 Uiso 1 1 calc R U . . .
C3 C 0.6956(6) 0.8988(2) 0.54768(16) 0.0299(7) Uani 1 1 d . . . . .
H2 H 0.800899 0.952773 0.534243 0.036 Uiso 1 1 calc R U . . .
C4 C 0.6860(6) 0.8320(2) 0.50261(15) 0.0244(6) Uani 1 1 d . . . . .
C5 C 0.5147(6) 0.7523(2) 0.52107(15) 0.0228(6) Uani 1 1 d . . . . .
C6 C 0.5090(6) 0.6865(2) 0.47206(15) 0.0227(6) Uani 1 1 d . . . . .
C7 C 0.3381(6) 0.6111(2) 0.48661(15) 0.0258(6) Uani 1 1 d . . . . .
H3 H 0.326691 0.569790 0.453099 0.031 Uiso 1 1 calc R U . . .
C8 C 0.1805(6) 0.5957(2) 0.55131(15) 0.0252(6) Uani 1 1 d . . . . .
H4 H 0.069180 0.542703 0.560014 0.030 Uiso 1 1 calc R U . . .
C9 C 0.1793(6) 0.6555(2) 0.60439(15) 0.0236(6) Uani 1 1 d . . . . .
C10 C 0.3510(6) 0.73814(19) 0.58882(15) 0.0225(6) Uani 1 1 d . . . . .
C11 C 0.2694(6) 0.6864(2) 0.76433(15) 0.0253(6) Uani 1 1 d . . . . .
C12 C 0.3978(6) 0.6743(2) 0.82961(16) 0.0295(7) Uani 1 1 d . . . . .
H5 H 0.506127 0.722220 0.841050 0.035 Uiso 1 1 calc R U . . .
C13 C 0.3650(6) 0.5897(2) 0.87876(16) 0.0295(7) Uani 1 1 d . . . . .
H6 H 0.465453 0.578846 0.920746 0.035 Uiso 1 1 calc R U . . .
C14 C 0.1842(6) 0.5236(2) 0.86440(15) 0.0253(6) Uani 1 1 d . . . . .
C15 C 0.0546(6) 0.5343(2) 0.79748(15) 0.0228(6) Uani 1 1 d . . . . .
C16 C -0.1469(6) 0.4687(2) 0.78584(15) 0.0243(6) Uani 1 1 d . . . . .
C17 C -0.2848(6) 0.4831(2) 0.72189(15) 0.0250(6) Uani 1 1 d . . . . .
H7 H -0.435198 0.445720 0.715762 0.030 Uiso 1 1 calc R U . . .
C18 C -0.1978(6) 0.5538(2) 0.66653(15) 0.0251(6) Uani 1 1 d . . . . .
H8 H -0.290510 0.561099 0.623485 0.030 Uiso 1 1 calc R U . . .
C19 C 0.0213(6) 0.6141(2) 0.67238(15) 0.0242(6) Uani 1 1 d . . . . .
C20 C 0.1195(6) 0.6127(2) 0.74304(15) 0.0245(6) Uani 1 1 d . . . . .
C21 C 0.8636(6) 0.8445(2) 0.43477(15) 0.0254(6) Uani 1 1 d . . . . .
O1 O 1.0142(5) 0.91210(15) 0.41785(11) 0.0345(5) Uani 1 1 d . . . . .
N1 N 0.8591(5) 0.77420(17) 0.39005(12) 0.0246(5) Uani 1 1 d . . . . .
C22 C 1.0502(6) 0.7803(2) 0.32475(15) 0.0271(7) Uani 1 1 d . . . . .
H9 H 1.138270 0.716701 0.320669 0.032 Uiso 1 1 calc R U . . .
H10 H 1.202713 0.821869 0.329329 0.032 Uiso 1 1 calc R U . . .
C23 C 0.8931(6) 0.8187(2) 0.25713(16) 0.0304(7) Uani 1 1 d . . . . .
H11 H 0.739646 0.777263 0.253093 0.037 Uiso 1 1 calc R U . . .
H12 H 1.025701 0.815527 0.216113 0.037 Uiso 1 1 calc R U . . .
C24 C 0.7656(7) 0.9215(2) 0.25413(17) 0.0348(8) Uani 1 1 d . . . . .
H13 H 0.628098 0.924546 0.294204 0.042 Uiso 1 1 calc R U . . .
H14 H 0.917672 0.962948 0.259342 0.042 Uiso 1 1 calc R U . . .
C25 C 0.6167(8) 0.9591(3) 0.18494(19) 0.0495(10) Uani 1 1 d . . . . .
H21 H 0.540664 1.024072 0.186059 0.074 Uiso 1 1 calc R U . . .
H22 H 0.752562 0.957754 0.145058 0.074 Uiso 1 1 calc R U . . .
H23 H 0.462874 0.919336 0.179934 0.074 Uiso 1 1 calc R U . . .
C26 C 0.6959(6) 0.6943(2) 0.40603(15) 0.0239(6) Uani 1 1 d . . . . .
O2 O 0.7118(4) 0.63291(14) 0.36678(11) 0.0288(5) Uani 1 1 d . . . . .
C27 C 0.1258(6) 0.4401(2) 0.91971(16) 0.0262(7) Uani 1 1 d . . . . .
O3 O 0.2499(4) 0.42458(15) 0.97638(11) 0.0333(5) Uani 1 1 d . . . . .
N2 N -0.0803(5) 0.37925(17) 0.90614(12) 0.0279(6) Uani 1 1 d . . . . .
C28 C -0.1441(6) 0.2989(2) 0.96241(16) 0.0295(7) Uani 1 1 d . . . . .
H15 H -0.345999 0.287014 0.961906 0.035 Uiso 1 1 calc R U . . .
H16 H -0.109908 0.316702 1.008660 0.035 Uiso 1 1 calc R U . . .
C29 C 0.0347(7) 0.2072(2) 0.95370(17) 0.0346(8) Uani 1 1 d . . . . .
H17 H 0.234700 0.221643 0.945121 0.042 Uiso 1 1 calc R U . . .
H18 H -0.025813 0.182577 0.912071 0.042 Uiso 1 1 calc R U . . .
C30 C 0.0087(7) 0.1295(2) 1.01933(18) 0.0398(8) Uani 1 1 d . . . . .
H19 H -0.192277 0.116861 1.028661 0.048 Uiso 1 1 calc R U . . .
H20 H 0.110581 0.070589 1.008583 0.048 Uiso 1 1 calc R U . . .
C31 C 0.1263(8) 0.1559(3) 1.08662(18) 0.0473(9) Uani 1 1 d . . . . .
H24 H 0.103038 0.104107 1.125522 0.071 Uiso 1 1 calc R U . . .
H25 H 0.326604 0.166919 1.078387 0.071 Uiso 1 1 calc R U . . .
H26 H 0.023428 0.213240 1.098486 0.071 Uiso 1 1 calc R U . . .
C32 C -0.2189(6) 0.3878(2) 0.84182(16) 0.0273(7) Uani 1 1 d . . . . .
O4 O -0.3950(4) 0.33074(15) 0.83380(11) 0.0326(5) Uani 1 1 d . . . . .
S1 S 0.21398(18) 0.80623(6) 0.72023(4) 0.0316(2) Uani 1 1 d . . . . .

loop_
_atom_site_aniso_label
_atom_site_aniso_U_11
_atom_site_aniso_U_22
_atom_site_aniso_U_33
_atom_site_aniso_U_23
_atom_site_aniso_U_13
_atom_site_aniso_U_12
C1 0.0190(14) 0.0252(16) 0.0301(16) -0.0056(13) -0.0051(12) 0.0059(12)
C2 0.0244(16) 0.0295(17) 0.0371(18) -0.0119(14) -0.0050(13) 0.0030(13)
C3 0.0255(16) 0.0265(16) 0.0382(18) -0.0047(14) -0.0071(14) -0.0003(13)
C4 0.0182(14) 0.0249(15) 0.0309(16) -0.0080(13) -0.0048(12) 0.0035(12)
C5 0.0147(13) 0.0255(15) 0.0279(15) -0.0040(12) -0.0072(11) 0.0056(11)
C6 0.0149(13) 0.0229(15) 0.0300(15) -0.0042(12) -0.0052(11) 0.0048(11)
C7 0.0177(14) 0.0307(16) 0.0308(16) -0.0113(13) -0.0066(12) 0.0053(12)
C8 0.0136(13) 0.0273(15) 0.0344(16) -0.0036(13) -0.0073(12) 0.0029(11)
C9 0.0116(12) 0.0296(16) 0.0296(15) -0.0070(13) -0.0060(11) 0.0081(11)
C10 0.0159(13) 0.0233(15) 0.0283(15) -0.0055(12) -0.0065(11) 0.0061(11)
C11 0.0171(14) 0.0279(16) 0.0327(16) -0.0122(13) -0.0022(12) 0.0033(12)
C12 0.0204(15) 0.0352(18) 0.0352(17) -0.0132(14) -0.0056(13) 0.0033(13)
C13 0.0174(14) 0.0391(18) 0.0326(17) -0.0111(14) -0.0061(12) 0.0092(13)
C14 0.0150(13) 0.0348(17) 0.0263(15) -0.0095(13) 0.0008(12) 0.0061(12)
C15 0.0125(13) 0.0313(16) 0.0257(15) -0.0113(13) -0.0025(11) 0.0075(12)
C16 0.0120(13) 0.0308(16) 0.0303(16) -0.0087(13) -0.0023(11) 0.0070(11)
C17 0.0119(13) 0.0308(16) 0.0330(16) -0.0097(13) -0.0029(12) 0.0050(12)
C18 0.0135(13) 0.0306(16) 0.0306(16) -0.0066(13) -0.0040(12) 0.0084(12)
C19 0.0143(13) 0.0249(15) 0.0333(16) -0.0075(13) -0.0044(12) 0.0074(11)
C20 0.0126(13) 0.0304(16) 0.0319(16) -0.0128(13) -0.0033(12) 0.0079(12)
C21 0.0206(15) 0.0241(16) 0.0337(17) -0.0083(13) -0.0084(12) -0.0016(12)
O1 0.0339(13) 0.0336(13) 0.0379(13) -0.0086(10) -0.0001(10) -0.0089(10)
N1 0.0165(12) 0.0271(13) 0.0301(13) -0.0056(11) -0.0042(10) 0.0041(10)
C22 0.0160(14) 0.0309(17) 0.0354(17) -0.0099(14) -0.0011(12) 0.0012(12)
C23 0.0240(16) 0.0318(17) 0.0348(17) -0.0043(14) -0.0006(13) 0.0009(13)
C24 0.0275(17) 0.0359(18) 0.0397(19) -0.0034(15) -0.0049(14) 0.0046(14)
C25 0.045(2) 0.047(2) 0.051(2) 0.0092(18) -0.0137(18) 0.0095(17)
C26 0.0142(13) 0.0251(16) 0.0321(16) -0.0024(13) -0.0096(12) 0.0040(12)
O2 0.0218(11) 0.0308(12) 0.0351(12) -0.0103(10) -0.0037(9) 0.0025(9)
C27 0.0156(14) 0.0351(17) 0.0291(16) -0.0132(13) -0.0025(12) 0.0090(12)
O3 0.0243(11) 0.0438(13) 0.0310(12) -0.0046(10) -0.0089(9) 0.0062(10)
N2 0.0185(12) 0.0355(15) 0.0289(13) -0.0041(11) -0.0044(10) 0.0043(11)
C28 0.0188(15) 0.0378(18) 0.0301(16) -0.0006(14) -0.0017(12) 0.0020(13)
C29 0.0268(17) 0.0360(18) 0.0413(19) -0.0073(15) -0.0042(14) 0.0015(14)
C30 0.0327(18) 0.0319(18) 0.054(2) -0.0043(16) -0.0049(16) -0.0004(15)
C31 0.042(2) 0.053(2) 0.042(2) -0.0014(17) -0.0072(17) 0.0169(18)
C32 0.0123(13) 0.0394(18) 0.0302(16) -0.0083(14) -0.0018(12) 0.0059(13)
O4 0.0214(11) 0.0390(13) 0.0374(12) -0.0062(10) -0.0035(9) 0.0013(10)
S1 0.0295(4) 0.0297(4) 0.0366(5) -0.0102(3) -0.0027(3) 0.0044(3)

loop_
_atom_type_symbol
_atom_type_description
_atom_type_scat_dispersion_real
_atom_type_scat_dispersion_imag
_atom_type_scat_source
C C 0.0033 0.0016 'International Tables Vol C Tables 4.2.6.8 and 6.1.1.4'
H H 0.0000 0.0000 'International Tables Vol C Tables 4.2.6.8 and 6.1.1.4'
N N 0.0061 0.0033 'International Tables Vol C Tables 4.2.6.8 and 6.1.1.4'
O O 0.0106 0.0060 'International Tables Vol C Tables 4.2.6.8 and 6.1.1.4'
S S 0.1246 0.1234 'International Tables Vol C Tables 4.2.6.8 and 6.1.1.4'

loop_
_geom_angle_atom_site_label_1
_geom_angle_atom_site_label_2
_geom_angle_atom_site_label_3
_geom_angle
_geom_angle_site_symmetry_1
_geom_angle_site_symmetry_3
_geom_angle_publ_flag
C2 C1 C10 122.0(3) . . ?
C2 C1 S1 113.1(2) . . ?
C10 C1 S1 124.8(2) . . ?
C1 C2 C3 121.5(3) . . ?
C4 C3 C2 119.3(3) . . ?
C3 C4 C5 120.7(3) . . ?
C3 C4 C21 118.2(3) . . ?
C5 C4 C21 121.1(2) . . ?
C6 C5 C4 118.3(3) . . ?
C6 C5 C10 120.8(2) . . ?
C4 C5 C10 120.9(2) . . ?
C7 C6 C5 120.0(3) . . ?
C7 C6 C26 118.4(2) . . ?
C5 C6 C26 121.6(2) . . ?
C6 C7 C8 120.2(3) . . ?
C7 C8 C9 123.9(3) . . ?
C8 C9 C10 116.7(3) . . ?
C8 C9 C19 112.1(2) . . ?
C10 C9 C19 130.8(2) . . ?
C1 C10 C9 126.3(3) . . ?
C1 C10 C5 115.4(2) . . ?
C9 C10 C5 118.2(2) . . ?
C12 C11 C20 121.6(3) . . ?
C12 C11 S1 116.6(2) . . ?
C20 C11 S1 119.6(2) . . ?
C11 C12 C13 120.2(3) . . ?
C14 C13 C12 119.5(3) . . ?
C13 C14 C15 120.7(3) . . ?
C13 C14 C27 119.3(3) . . ?
C15 C14 C27 120.0(3) . . ?
C14 C15 C16 119.5(3) . . ?
C14 C15 C20 120.1(3) . . ?
C16 C15 C20 120.3(3) . . ?
C17 C16 C15 119.1(3) . . ?
C17 C16 C32 119.8(3) . . ?
C15 C16 C32 121.0(3) . . ?
C16 C17 C18 119.7(3) . . ?
C17 C18 C19 123.4(3) . . ?
C18 C19 C20 116.0(3) . . ?
C18 C19 C9 117.6(2) . . ?
C20 C19 C9 124.7(2) . . ?
C11 C20 C15 116.4(3) . . ?
C11 C20 C19 124.4(3) . . ?
C15 C20 C19 119.1(3) . . ?
O1 C21 N1 119.8(3) . . ?
O1 C21 C4 122.4(2) . . ?
N1 C21 C4 117.8(2) . . ?
C26 N1 C21 123.3(2) . . ?
C26 N1 C22 117.3(2) . . ?
C21 N1 C22 119.3(2) . . ?
N1 C22 C23 112.8(2) . . ?
C22 C23 C24 114.3(2) . . ?
C25 C24 C23 113.2(3) . . ?
O2 C26 N1 120.3(3) . . ?
O2 C26 C6 122.0(3) . . ?
N1 C26 C6 117.7(2) . . ?
O3 C27 N2 120.3(3) . . ?
O3 C27 C14 121.9(3) . . ?
N2 C27 C14 117.8(2) . . ?
C32 N2 C27 124.2(3) . . ?
C32 N2 C28 118.4(3) . . ?
C27 N2 C28 117.3(2) . . ?
N2 C28 C29 113.0(2) . . ?
C28 C29 C30 112.7(3) . . ?
C31 C30 C29 114.0(3) . . ?
O4 C32 N2 120.2(3) . . ?
O4 C32 C16 122.6(3) . . ?
N2 C32 C16 117.1(3) . . ?
C1 S1 C11 105.47(13) . . ?

loop_
_geom_bond_atom_site_label_1
_geom_bond_atom_site_label_2
_geom_bond_distance
_geom_bond_site_symmetry_2
_geom_bond_publ_flag
C1 C2 1.374(4) . ?
C1 C10 1.421(4) . ?
C1 S1 1.760(3) . ?
C2 C3 1.399(4) . ?
C3 C4 1.368(4) . ?
C4 C5 1.415(4) . ?
C4 C21 1.483(4) . ?
C5 C6 1.410(4) . ?
C5 C10 1.449(4) . ?
C6 C7 1.360(4) . ?
C6 C26 1.478(4) . ?
C7 C8 1.388(4) . ?
C8 C9 1.405(4) . ?
C9 C10 1.446(4) . ?
C9 C19 1.505(4) . ?
C11 C12 1.382(4) . ?
C11 C20 1.413(4) . ?
C11 S1 1.771(3) . ?
C12 C13 1.405(4) . ?
C13 C14 1.368(4) . ?
C14 C15 1.413(4) . ?
C14 C27 1.479(4) . ?
C15 C16 1.414(4) . ?
C15 C20 1.426(4) . ?
C16 C17 1.380(4) . ?
C16 C32 1.476(4) . ?
C17 C18 1.394(4) . ?
C18 C19 1.396(4) . ?
C19 C20 1.431(4) . ?
C21 O1 1.218(3) . ?
C21 N1 1.399(3) . ?
N1 C26 1.390(4) . ?
N1 C22 1.479(3) . ?
C22 C23 1.514(4) . ?
C23 C24 1.519(4) . ?
C24 C25 1.518(4) . ?
C26 O2 1.219(3) . ?
C27 O3 1.227(3) . ?
C27 N2 1.393(4) . ?
N2 C32 1.392(4) . ?
N2 C28 1.465(4) . ?
C28 C29 1.512(4) . ?
C29 C30 1.528(4) . ?
C30 C31 1.518(4) . ?
C32 O4 1.222(3) . ?

loop_
_geom_torsion_atom_site_label_1
_geom_torsion_atom_site_label_2
_geom_torsion_atom_site_label_3
_geom_torsion_atom_site_label_4
_geom_torsion
_geom_torsion_site_symmetry_1
_geom_torsion_site_symmetry_2
_geom_torsion_site_symmetry_3
_geom_torsion_site_symmetry_4
_geom_torsion_publ_flag
C10 C1 C2 C3 -2.1(4) . . . . ?
S1 C1 C2 C3 -179.8(2) . . . . ?
C1 C2 C3 C4 -1.5(4) . . . . ?
C2 C3 C4 C5 3.2(4) . . . . ?
C2 C3 C4 C21 -175.7(3) . . . . ?
C3 C4 C5 C6 178.9(3) . . . . ?
C21 C4 C5 C6 -2.2(4) . . . . ?
C3 C4 C5 C10 -1.6(4) . . . . ?
C21 C4 C5 C10 177.4(2) . . . . ?
C4 C5 C6 C7 -177.4(3) . . . . ?
C10 C5 C6 C7 3.1(4) . . . . ?
C4 C5 C6 C26 5.6(4) . . . . ?
C10 C5 C6 C26 -173.9(2) . . . . ?
C5 C6 C7 C8 -3.4(4) . . . . ?
C26 C6 C7 C8 173.7(2) . . . . ?
C6 C7 C8 C9 1.4(4) . . . . ?
C7 C8 C9 C10 0.9(4) . . . . ?
C7 C8 C9 C19 -172.4(2) . . . . ?
C2 C1 C10 C9 -178.1(3) . . . . ?
S1 C1 C10 C9 -0.7(4) . . . . ?
C2 C1 C10 C5 3.6(4) . . . . ?
S1 C1 C10 C5 -179.0(2) . . . . ?
C8 C9 C10 C1 -179.4(3) . . . . ?
C19 C9 C10 C1 -7.6(4) . . . . ?
C8 C9 C10 C5 -1.2(4) . . . . ?
C19 C9 C10 C5 170.6(2) . . . . ?
C6 C5 C10 C1 177.7(2) . . . . ?
C4 C5 C10 C1 -1.8(4) . . . . ?
C6 C5 C10 C9 -0.7(4) . . . . ?
C4 C5 C10 C9 179.8(2) . . . . ?
C20 C11 C12 C13 -4.3(4) . . . . ?
S1 C11 C12 C13 158.7(2) . . . . ?
C11 C12 C13 C14 -6.0(4) . . . . ?
C12 C13 C14 C15 6.8(4) . . . . ?
C12 C13 C14 C27 -173.3(2) . . . . ?
C13 C14 C15 C16 -175.5(3) . . . . ?
C27 C14 C15 C16 4.6(4) . . . . ?
C13 C14 C15 C20 2.3(4) . . . . ?
C27 C14 C15 C20 -177.5(2) . . . . ?
C14 C15 C16 C17 176.2(2) . . . . ?
C20 C15 C16 C17 -1.6(4) . . . . ?
C14 C15 C16 C32 -1.5(4) . . . . ?
C20 C15 C16 C32 -179.4(2) . . . . ?
C15 C16 C17 C18 8.3(4) . . . . ?
C32 C16 C17 C18 -173.9(2) . . . . ?
C16 C17 C18 C19 -1.6(4) . . . . ?
C17 C18 C19 C20 -11.4(4) . . . . ?
C17 C18 C19 C9 154.4(3) . . . . ?
C8 C9 C19 C18 -27.9(3) . . . . ?
C10 C9 C19 C18 160.0(3) . . . . ?
C8 C9 C19 C20 136.5(3) . . . . ?
C10 C9 C19 C20 -35.6(4) . . . . ?
C12 C11 C20 C15 13.0(4) . . . . ?
S1 C11 C20 C15 -149.5(2) . . . . ?
C12 C11 C20 C19 -169.6(3) . . . . ?
S1 C11 C20 C19 27.8(4) . . . . ?
C14 C15 C20 C11 -11.9(4) . . . . ?
C16 C15 C20 C11 165.9(2) . . . . ?
C14 C15 C20 C19 170.5(2) . . . . ?
C16 C15 C20 C19 -11.6(4) . . . . ?
C18 C19 C20 C11 -159.8(3) . . . . ?
C9 C19 C20 C11 35.6(4) . . . . ?
C18 C19 C20 C15 17.5(4) . . . . ?
C9 C19 C20 C15 -147.1(3) . . . . ?
C3 C4 C21 O1 -0.6(4) . . . . ?
C5 C4 C21 O1 -179.5(3) . . . . ?
C3 C4 C21 N1 178.1(2) . . . . ?
C5 C4 C21 N1 -0.9(4) . . . . ?
O1 C21 N1 C26 179.1(3) . . . . ?
C4 C21 N1 C26 0.4(4) . . . . ?
O1 C21 N1 C22 3.4(4) . . . . ?
C4 C21 N1 C22 -175.3(2) . . . . ?
C26 N1 C22 C23 81.5(3) . . . . ?
C21 N1 C22 C23 -102.5(3) . . . . ?
N1 C22 C23 C24 63.5(3) . . . . ?
C22 C23 C24 C25 178.4(3) . . . . ?
C21 N1 C26 O2 -176.3(2) . . . . ?
C22 N1 C26 O2 -0.5(4) . . . . ?
C21 N1 C26 C6 2.9(4) . . . . ?
C22 N1 C26 C6 178.7(2) . . . . ?
C7 C6 C26 O2 -3.9(4) . . . . ?
C5 C6 C26 O2 173.1(3) . . . . ?
C7 C6 C26 N1 176.9(2) . . . . ?
C5 C6 C26 N1 -6.0(4) . . . . ?
C13 C14 C27 O3 -5.1(4) . . . . ?
C15 C14 C27 O3 174.7(3) . . . . ?
C13 C14 C27 N2 173.9(2) . . . . ?
C15 C14 C27 N2 -6.3(4) . . . . ?
O3 C27 N2 C32 -175.9(3) . . . . ?
C14 C27 N2 C32 5.0(4) . . . . ?
O3 C27 N2 C28 1.2(4) . . . . ?
C14 C27 N2 C28 -177.8(2) . . . . ?
C32 N2 C28 C29 84.8(3) . . . . ?
C27 N2 C28 C29 -92.5(3) . . . . ?
N2 C28 C29 C30 169.3(3) . . . . ?
C28 C29 C30 C31 -64.7(4) . . . . ?
C27 N2 C32 O4 179.1(3) . . . . ?
C28 N2 C32 O4 2.0(4) . . . . ?
C27 N2 C32 C16 -2.0(4) . . . . ?
C28 N2 C32 C16 -179.2(2) . . . . ?
C17 C16 C32 O4 1.2(4) . . . . ?
C15 C16 C32 O4 178.9(3) . . . . ?
C17 C16 C32 N2 -177.7(2) . . . . ?
C15 C16 C32 N2 0.1(4) . . . . ?
C2 C1 S1 C11 -135.1(2) . . . . ?
C10 C1 S1 C11 47.3(3) . . . . ?
C12 C11 S1 C1 124.8(2) . . . . ?
C20 C11 S1 C1 -71.8(3) . . . . ?
